data_8106630
loop_
_publ_author_name
'Wang, Limin'
'Yu, Shasha'
'Liu, Shenggao'

_publ_section_title
;
 Crystal stucture of
 4-((10H-phenothiazin-10-yl)methyl)-2,6-di-tert-butylphenol, C27H31NOS
;
_journal_issue 4
_journal_name_full 'Zeitschrift f\"ur Kristallographie - New Crystal Structures'
_journal_page_first 649
_journal_page_last 650
_journal_paper_doi 10.1515/ncrs-2016-0391
_journal_volume 232
_journal_year 2017
_chemical_formula_moiety 'C27 H31 N O S'
_chemical_formula_sum 'C27 H31 N O S'
_chemical_formula_weight 417.59
_space_group_crystal_system triclinic
_space_group_IT_number 2
_space_group_name_Hall '-P 1'
_space_group_name_H-M_alt 'P -1'
_atom_sites_solution_hydrogens geom
_atom_sites_solution_primary dual
_cell_angle_alpha 73.910(2)
_cell_angle_beta 79.621(2)
_cell_angle_gamma 72.216(2)
_cell_formula_units_Z 2
_cell_length_a 9.2279(8)
_cell_length_b 10.2275(9)
_cell_length_c 13.0749(12)
_cell_measurement_reflns_used 5715
_cell_measurement_temperature 130
_cell_measurement_theta_max 30.64
_cell_measurement_theta_min 2.33
_cell_volume 1122.82(17)
_computing_cell_refinement 'SAINT v7.68A (Bruker, 2009)'
_computing_data_reduction 'SAINT v7.68A (Bruker, 2009)'
_computing_molecular_graphics 'Olex2 (Dolomanov et al., 2009)'
_computing_publication_material 'Olex2 (Dolomanov et al., 2009)'
_computing_structure_refinement 'ShelXL (Sheldrick, 2015)'
_computing_structure_solution 'ShelXT (Sheldrick, 2015)'
_diffrn_ambient_temperature 130
_diffrn_measured_fraction_theta_full 0.999
_diffrn_measured_fraction_theta_max 0.989
_diffrn_measurement_device_type 'Bruker APEX-II CCD'
_diffrn_measurement_method '\f and \w scans'
_diffrn_radiation_monochromator graphite
_diffrn_radiation_type MoK\a
_diffrn_radiation_wavelength 0.71073
_diffrn_reflns_av_R_equivalents 0.0146
_diffrn_reflns_av_unetI/netI 0.0278
_diffrn_reflns_Laue_measured_fraction_full 0.999
_diffrn_reflns_Laue_measured_fraction_max 0.989
_diffrn_reflns_limit_h_max 9
_diffrn_reflns_limit_h_min -13
_diffrn_reflns_limit_k_max 13
_diffrn_reflns_limit_k_min -14
_diffrn_reflns_limit_l_max 16
_diffrn_reflns_limit_l_min -18
_diffrn_reflns_number 11541
_diffrn_reflns_point_group_measured_fraction_full 0.999
_diffrn_reflns_point_group_measured_fraction_max 0.989
_diffrn_reflns_theta_full 25.242
_diffrn_reflns_theta_max 30.661
_diffrn_reflns_theta_min 2.153
_diffrn_standards_number 0
_exptl_absorpt_coefficient_mu 0.163
_exptl_absorpt_correction_T_max 0.7461
_exptl_absorpt_correction_T_min 0.6715
_exptl_absorpt_correction_type multi-scan
_exptl_absorpt_process_details
;
SADABS-2008/1 (Bruker,2008) was used for absorption correction.
wR2(int) was 0.0537 before and 0.0258 after correction.
The Ratio of minimum to maximum transmission is 0.9000.
The \l/2 correction factor is 0.0015.
;
_exptl_crystal_colour colourless
_exptl_crystal_density_diffrn 1.235
_exptl_crystal_density_meas .
_exptl_crystal_description block
_exptl_crystal_F_000 448
_exptl_crystal_size_max 0.3
_exptl_crystal_size_mid 0.25
_exptl_crystal_size_min 0.2
_refine_diff_density_max 0.346
_refine_diff_density_min -0.343
_refine_diff_density_rms 0.059
_refine_ls_extinction_coef .
_refine_ls_extinction_method none
_refine_ls_goodness_of_fit_ref 1.038
_refine_ls_hydrogen_treatment constr
_refine_ls_matrix_type full
_refine_ls_number_parameters 278
_refine_ls_number_reflns 6871
_refine_ls_number_restraints 0
_refine_ls_restrained_S_all 1.038
_refine_ls_R_factor_all 0.0511
_refine_ls_R_factor_gt 0.0393
_refine_ls_shift/su_max 0.001
_refine_ls_shift/su_mean 0.000
_refine_ls_structure_factor_coef Fsqd
_refine_ls_weighting_details 'w=1/[\s^2^(Fo^2^)+(0.0543P)^2^+0.3059P] where P=(Fo^2^+2Fc^2^)/3'
_refine_ls_weighting_scheme calc
_refine_ls_wR_factor_gt 0.0989
_refine_ls_wR_factor_ref 0.1072
_reflns_Friedel_coverage 0.000
_reflns_Friedel_fraction_full .
_reflns_Friedel_fraction_max .
_reflns_number_gt 5657
_reflns_number_total 6871
_reflns_threshold_expression 'I > 2\s(I)'
_cod_data_source_file suppl_ncrs-2016-0391_suppl.cif
_cod_data_source_block mo_dm16825_0m
_cod_database_code 8106630
_shelx_space_group_comment
;
The symmetry employed for this shelxl refinement is uniquely defined
by the following loop, which should always be used as a source of
symmetry information in preference to the above space-group names.
They are only intended as comments.
;
_shelx_estimated_absorpt_t_max 0.968
_shelx_estimated_absorpt_t_min 0.953
_olex2_refinement_description
;
1. Fixed Uiso
 At 1.2 times of:
  All C(H) groups, All C(H,H) groups
 At 1.5 times of:
  All C(H,H,H) groups, All O(H) groups
2.a Secondary CH2 refined with riding coordinates:
 C13(H13A,H13B)
2.b Aromatic/amide H refined with riding coordinates:
 C2(H2), C3(H3), C4(H4), C5(H5), C8(H8), C9(H9), C10(H10), C11(H11), C15(H15),
 C19(H19)
2.c Idealised Me refined as rotating group:
 C21(H21A,H21B,H21C), C22(H22A,H22B,H22C), C23(H23A,H23B,H23C), C25(H25A,H25B,
 H25C), C26(H26A,H26B,H26C), C27(H27A,H27B,H27C)
2.d Idealised tetrahedral OH refined as rotating group:
 O1(H1)
;
_shelx_shelxl_version_number 2016/6
_olex2_submission_special_instructions 'No special instructions were received'

loop_
_space_group_symop_operation_xyz
'x, y, z'
'-x, -y, -z'

loop_
_atom_site_label
_atom_site_type_symbol
_atom_site_fract_x
_atom_site_fract_y
_atom_site_fract_z
_atom_site_U_iso_or_equiv
_atom_site_adp_type
_atom_site_occupancy
_atom_site_site_symmetry_order
_atom_site_calc_flag
_atom_site_refinement_flags_posn
_atom_site_refinement_flags_adp
_atom_site_refinement_flags_occupancy
_atom_site_disorder_assembly
_atom_site_disorder_group
S1 S 0.37889(3) 0.31619(3) 0.99383(2) 0.02274(8) Uani 1 1 d . . . . .
O1 O 0.74965(9) 0.16894(10) 0.42728(7) 0.02595(19) Uani 1 1 d . . . . .
H1 H 0.726210 0.166849 0.368695 0.039 Uiso 1 1 calc GR . . . .
N1 N 0.24683(10) 0.39775(10) 0.78933(7) 0.01651(17) Uani 1 1 d . . . . .
C1 C 0.25542(11) 0.25588(11) 0.84362(8) 0.01648(19) Uani 1 1 d . . . . .
C2 C 0.21012(12) 0.16478(12) 0.80132(9) 0.0209(2) Uani 1 1 d . . . . .
H2 H 0.174805 0.196884 0.732398 0.025 Uiso 1 1 calc R . . . .
C3 C 0.21659(14) 0.02742(13) 0.85981(10) 0.0254(2) Uani 1 1 d . . . . .
H3 H 0.185728 -0.033707 0.830317 0.030 Uiso 1 1 calc R . . . .
C4 C 0.26775(14) -0.02183(13) 0.96112(10) 0.0265(2) Uani 1 1 d . . . . .
H4 H 0.271101 -0.115652 1.000775 0.032 Uiso 1 1 calc R . . . .
C5 C 0.31379(13) 0.06758(13) 1.00354(9) 0.0233(2) Uani 1 1 d . . . . .
H5 H 0.347789 0.035206 1.072873 0.028 Uiso 1 1 calc R . . . .
C6 C 0.31026(12) 0.20453(12) 0.94477(8) 0.0182(2) Uani 1 1 d . . . . .
C7 C 0.23807(12) 0.47525(12) 0.95017(8) 0.0181(2) Uani 1 1 d . . . . .
C8 C 0.18419(14) 0.57530(13) 1.01172(9) 0.0231(2) Uani 1 1 d . . . . .
H8 H 0.219326 0.556245 1.079707 0.028 Uiso 1 1 calc R . . . .
C9 C 0.07905(14) 0.70299(13) 0.97367(10) 0.0245(2) Uani 1 1 d . . . . .
H9 H 0.044495 0.772532 1.014458 0.029 Uiso 1 1 calc R . . . .
C10 C 0.02487(13) 0.72814(12) 0.87554(9) 0.0232(2) Uani 1 1 d . . . . .
H10 H -0.047596 0.814998 0.849722 0.028 Uiso 1 1 calc R . . . .
C11 C 0.07564(12) 0.62738(12) 0.81458(9) 0.0192(2) Uani 1 1 d . . . . .
H11 H 0.035679 0.644798 0.748544 0.023 Uiso 1 1 calc R . . . .
C12 C 0.18521(11) 0.50078(11) 0.85041(8) 0.01602(19) Uani 1 1 d . . . . .
C13 C 0.23364(12) 0.44079(12) 0.67425(8) 0.0181(2) Uani 1 1 d . . . . .
H13A H 0.225469 0.543140 0.648669 0.022 Uiso 1 1 calc R . . . .
H13B H 0.138737 0.425090 0.660852 0.022 Uiso 1 1 calc R . . . .
C14 C 0.36921(11) 0.35994(11) 0.61137(8) 0.01626(19) Uani 1 1 d . . . . .
C15 C 0.35042(12) 0.33623(11) 0.51558(8) 0.01661(19) Uani 1 1 d . . . . .
H15 H 0.250375 0.363832 0.493963 0.020 Uiso 1 1 calc R . . . .
C16 C 0.47385(11) 0.27307(11) 0.44980(8) 0.01575(18) Uani 1 1 d . . . . .
C17 C 0.62008(11) 0.23216(12) 0.48622(8) 0.01708(19) Uani 1 1 d . . . . .
C18 C 0.64327(11) 0.24995(11) 0.58478(8) 0.01643(19) Uani 1 1 d . . . . .
C19 C 0.51495(12) 0.31593(12) 0.64503(8) 0.01711(19) Uani 1 1 d . . . . .
H19 H 0.527430 0.331262 0.710957 0.021 Uiso 1 1 calc R . . . .
C20 C 0.80225(12) 0.19630(12) 0.62711(9) 0.0194(2) Uani 1 1 d . . . . .
C21 C 0.91797(13) 0.26824(14) 0.55019(10) 0.0253(2) Uani 1 1 d . . . . .
H21A H 0.928189 0.248024 0.479826 0.038 Uiso 1 1 calc GR . . . .
H21B H 1.017628 0.231825 0.578673 0.038 Uiso 1 1 calc GR . . . .
H21C H 0.881662 0.370608 0.543182 0.038 Uiso 1 1 calc GR . . . .
C22 C 0.86204(14) 0.03489(14) 0.64205(11) 0.0285(3) Uani 1 1 d . . . . .
H22A H 0.790828 -0.010811 0.693814 0.043 Uiso 1 1 calc GR . . . .
H22B H 0.962929 0.001864 0.668581 0.043 Uiso 1 1 calc GR . . . .
H22C H 0.870424 0.010904 0.573279 0.043 Uiso 1 1 calc GR . . . .
C23 C 0.79426(14) 0.22772(16) 0.73665(10) 0.0283(3) Uani 1 1 d . . . . .
H23A H 0.760883 0.330156 0.729560 0.043 Uiso 1 1 calc GR . . . .
H23B H 0.895654 0.189377 0.762553 0.043 Uiso 1 1 calc GR . . . .
H23C H 0.721137 0.183659 0.787683 0.043 Uiso 1 1 calc GR . . . .
C24 C 0.44832(12) 0.24846(12) 0.34388(8) 0.0177(2) Uani 1 1 d . . . . .
C25 C 0.53611(14) 0.32884(14) 0.24721(9) 0.0245(2) Uani 1 1 d . . . . .
H25A H 0.507928 0.428918 0.248429 0.037 Uiso 1 1 calc GR . . . .
H25B H 0.509590 0.319917 0.180637 0.037 Uiso 1 1 calc GR . . . .
H25C H 0.646452 0.288632 0.251311 0.037 Uiso 1 1 calc GR . . . .
C26 C 0.27880(13) 0.30394(14) 0.32308(9) 0.0234(2) Uani 1 1 d . . . . .
H26A H 0.217494 0.255435 0.381867 0.035 Uiso 1 1 calc GR . . . .
H26B H 0.267091 0.285902 0.255620 0.035 Uiso 1 1 calc GR . . . .
H26C H 0.243870 0.405823 0.318501 0.035 Uiso 1 1 calc GR . . . .
C27 C 0.49549(15) 0.08921(13) 0.34730(10) 0.0261(2) Uani 1 1 d . . . . .
H27A H 0.602782 0.048433 0.361605 0.039 Uiso 1 1 calc GR . . . .
H27B H 0.483012 0.075947 0.278297 0.039 Uiso 1 1 calc GR . . . .
H27C H 0.430669 0.042056 0.404154 0.039 Uiso 1 1 calc GR . . . .

loop_
_atom_site_aniso_label
_atom_site_aniso_U_11
_atom_site_aniso_U_22
_atom_site_aniso_U_33
_atom_site_aniso_U_23
_atom_site_aniso_U_13
_atom_site_aniso_U_12
S1 0.02356(14) 0.02481(15) 0.02018(13) -0.00580(10) -0.00932(10) -0.00257(10)
O1 0.0165(4) 0.0395(5) 0.0220(4) -0.0151(4) 0.0006(3) -0.0022(3)
N1 0.0189(4) 0.0175(4) 0.0116(4) -0.0035(3) -0.0013(3) -0.0028(3)
C1 0.0144(4) 0.0177(5) 0.0153(4) -0.0041(4) 0.0005(3) -0.0025(4)
C2 0.0202(5) 0.0242(5) 0.0192(5) -0.0071(4) -0.0002(4) -0.0068(4)
C3 0.0256(5) 0.0232(6) 0.0293(6) -0.0098(5) 0.0024(4) -0.0091(4)
C4 0.0264(6) 0.0189(5) 0.0293(6) -0.0023(4) 0.0020(4) -0.0050(4)
C5 0.0211(5) 0.0229(6) 0.0196(5) -0.0008(4) -0.0012(4) -0.0015(4)
C6 0.0171(4) 0.0196(5) 0.0161(5) -0.0048(4) -0.0013(4) -0.0021(4)
C7 0.0177(4) 0.0205(5) 0.0164(5) -0.0049(4) -0.0007(3) -0.0057(4)
C8 0.0270(5) 0.0263(6) 0.0186(5) -0.0088(4) 0.0019(4) -0.0104(5)
C9 0.0268(5) 0.0225(6) 0.0256(6) -0.0115(4) 0.0070(4) -0.0090(4)
C10 0.0206(5) 0.0192(5) 0.0248(5) -0.0038(4) 0.0047(4) -0.0035(4)
C11 0.0163(4) 0.0205(5) 0.0178(5) -0.0024(4) 0.0010(4) -0.0041(4)
C12 0.0148(4) 0.0187(5) 0.0145(4) -0.0046(4) 0.0020(3) -0.0057(4)
C13 0.0170(4) 0.0229(5) 0.0122(4) -0.0039(4) -0.0020(3) -0.0022(4)
C14 0.0156(4) 0.0186(5) 0.0135(4) -0.0031(3) -0.0011(3) -0.0039(4)
C15 0.0155(4) 0.0198(5) 0.0138(4) -0.0031(4) -0.0018(3) -0.0044(4)
C16 0.0169(4) 0.0180(5) 0.0129(4) -0.0033(3) -0.0009(3) -0.0063(4)
C17 0.0149(4) 0.0196(5) 0.0163(4) -0.0054(4) 0.0005(3) -0.0043(4)
C18 0.0145(4) 0.0190(5) 0.0151(4) -0.0023(4) -0.0026(3) -0.0045(4)
C19 0.0176(4) 0.0205(5) 0.0132(4) -0.0035(4) -0.0023(3) -0.0053(4)
C20 0.0151(4) 0.0243(5) 0.0172(5) -0.0009(4) -0.0039(4) -0.0054(4)
C21 0.0187(5) 0.0330(6) 0.0232(5) 0.0004(5) -0.0040(4) -0.0108(5)
C22 0.0225(5) 0.0251(6) 0.0322(6) 0.0006(5) -0.0072(5) -0.0024(4)
C23 0.0214(5) 0.0438(8) 0.0200(5) -0.0066(5) -0.0068(4) -0.0073(5)
C24 0.0181(4) 0.0235(5) 0.0138(4) -0.0058(4) -0.0001(3) -0.0087(4)
C25 0.0266(5) 0.0351(7) 0.0148(5) -0.0041(4) 0.0007(4) -0.0160(5)
C26 0.0199(5) 0.0339(6) 0.0190(5) -0.0081(4) -0.0030(4) -0.0091(4)
C27 0.0292(6) 0.0269(6) 0.0263(6) -0.0112(5) -0.0016(4) -0.0097(5)

loop_
_atom_type_symbol
_atom_type_description
_atom_type_scat_dispersion_real
_atom_type_scat_dispersion_imag
_atom_type_scat_source
C C 0.0033 0.0016 'International Tables Vol C Tables 4.2.6.8 and 6.1.1.4'
H H 0.0000 0.0000 'International Tables Vol C Tables 4.2.6.8 and 6.1.1.4'
N N 0.0061 0.0033 'International Tables Vol C Tables 4.2.6.8 and 6.1.1.4'
O O 0.0106 0.0060 'International Tables Vol C Tables 4.2.6.8 and 6.1.1.4'
S S 0.1246 0.1234 'International Tables Vol C Tables 4.2.6.8 and 6.1.1.4'

loop_
_geom_angle_atom_site_label_1
_geom_angle_atom_site_label_2
_geom_angle_atom_site_label_3
_geom_angle
_geom_angle_site_symmetry_1
_geom_angle_site_symmetry_3
C6 S1 C7 97.80(5) . .
C17 O1 H1 109.5 . .
C1 N1 C12 116.88(8) . .
C1 N1 C13 118.87(9) . .
C12 N1 C13 118.52(9) . .
C2 C1 N1 122.69(10) . .
C2 C1 C6 118.63(10) . .
C6 C1 N1 118.68(9) . .
C1 C2 H2 119.9 . .
C3 C2 C1 120.20(11) . .
C3 C2 H2 119.9 . .
C2 C3 H3 119.6 . .
C2 C3 C4 120.87(11) . .
C4 C3 H3 119.6 . .
C3 C4 H4 120.3 . .
C5 C4 C3 119.35(11) . .
C5 C4 H4 120.3 . .
C4 C5 H5 119.9 . .
C4 C5 C6 120.19(11) . .
C6 C5 H5 119.9 . .
C1 C6 S1 118.39(8) . .
C5 C6 S1 120.87(8) . .
C5 C6 C1 120.72(10) . .
C8 C7 S1 120.81(8) . .
C8 C7 C12 120.66(10) . .
C12 C7 S1 118.50(8) . .
C7 C8 H8 120.0 . .
C9 C8 C7 120.05(11) . .
C9 C8 H8 120.0 . .
C8 C9 H9 120.2 . .
C10 C9 C8 119.54(10) . .
C10 C9 H9 120.2 . .
C9 C10 H10 119.6 . .
C9 C10 C11 120.75(11) . .
C11 C10 H10 119.6 . .
C10 C11 H11 119.9 . .
C10 C11 C12 120.13(10) . .
C12 C11 H11 119.9 . .
C7 C12 N1 118.56(9) . .
C11 C12 N1 122.61(9) . .
C11 C12 C7 118.82(10) . .
N1 C13 H13A 109.1 . .
N1 C13 H13B 109.1 . .
N1 C13 C14 112.35(8) . .
H13A C13 H13B 107.9 . .
C14 C13 H13A 109.1 . .
C14 C13 H13B 109.1 . .
C15 C14 C13 119.90(9) . .
C15 C14 C19 119.13(9) . .
C19 C14 C13 120.86(9) . .
C14 C15 H15 118.9 . .
C14 C15 C16 122.26(9) . .
C16 C15 H15 118.9 . .
C15 C16 C17 116.69(9) . .
C15 C16 C24 120.73(9) . .
C17 C16 C24 122.57(9) . .
O1 C17 C16 121.33(9) . .
O1 C17 C18 115.89(9) . .
C18 C17 C16 122.77(9) . .
C17 C18 C20 122.31(9) . .
C19 C18 C17 117.15(9) . .
C19 C18 C20 120.53(9) . .
C14 C19 C18 121.94(9) . .
C14 C19 H19 119.0 . .
C18 C19 H19 119.0 . .
C21 C20 C18 111.23(9) . .
C22 C20 C18 110.01(9) . .
C22 C20 C21 109.67(10) . .
C23 C20 C18 111.39(9) . .
C23 C20 C21 107.26(10) . .
C23 C20 C22 107.15(10) . .
C20 C21 H21A 109.5 . .
C20 C21 H21B 109.5 . .
C20 C21 H21C 109.5 . .
H21A C21 H21B 109.5 . .
H21A C21 H21C 109.5 . .
H21B C21 H21C 109.5 . .
C20 C22 H22A 109.5 . .
C20 C22 H22B 109.5 . .
C20 C22 H22C 109.5 . .
H22A C22 H22B 109.5 . .
H22A C22 H22C 109.5 . .
H22B C22 H22C 109.5 . .
C20 C23 H23A 109.5 . .
C20 C23 H23B 109.5 . .
C20 C23 H23C 109.5 . .
H23A C23 H23B 109.5 . .
H23A C23 H23C 109.5 . .
H23B C23 H23C 109.5 . .
C16 C24 C25 110.99(9) . .
C26 C24 C16 111.86(9) . .
C26 C24 C25 105.94(9) . .
C26 C24 C27 106.34(9) . .
C27 C24 C16 110.68(9) . .
C27 C24 C25 110.84(9) . .
C24 C25 H25A 109.5 . .
C24 C25 H25B 109.5 . .
C24 C25 H25C 109.5 . .
H25A C25 H25B 109.5 . .
H25A C25 H25C 109.5 . .
H25B C25 H25C 109.5 . .
C24 C26 H26A 109.5 . .
C24 C26 H26B 109.5 . .
C24 C26 H26C 109.5 . .
H26A C26 H26B 109.5 . .
H26A C26 H26C 109.5 . .
H26B C26 H26C 109.5 . .
C24 C27 H27A 109.5 . .
C24 C27 H27B 109.5 . .
C24 C27 H27C 109.5 . .
H27A C27 H27B 109.5 . .
H27A C27 H27C 109.5 . .
H27B C27 H27C 109.5 . .

loop_
_geom_bond_atom_site_label_1
_geom_bond_atom_site_label_2
_geom_bond_distance
_geom_bond_site_symmetry_2
S1 C6 1.7638(11) .
S1 C7 1.7670(11) .
O1 H1 0.8400 .
O1 C17 1.3833(12) .
N1 C1 1.4123(14) .
N1 C12 1.4171(13) .
N1 C13 1.4625(13) .
C1 C2 1.3984(15) .
C1 C6 1.4053(14) .
C2 H2 0.9500 .
C2 C3 1.3899(17) .
C3 H3 0.9500 .
C3 C4 1.3934(18) .
C4 H4 0.9500 .
C4 C5 1.3883(18) .
C5 H5 0.9500 .
C5 C6 1.3921(16) .
C7 C8 1.3941(15) .
C7 C12 1.4036(14) .
C8 H8 0.9500 .
C8 C9 1.3907(17) .
C9 H9 0.9500 .
C9 C10 1.3900(17) .
C10 H10 0.9500 .
C10 C11 1.3937(16) .
C11 H11 0.9500 .
C11 C12 1.3975(15) .
C13 H13A 0.9900 .
C13 H13B 0.9900 .
C13 C14 1.5163(14) .
C14 C15 1.3891(14) .
C14 C19 1.3924(14) .
C15 H15 0.9500 .
C15 C16 1.3999(14) .
C16 C17 1.4139(14) .
C16 C24 1.5439(14) .
C17 C18 1.4116(14) .
C18 C19 1.3959(14) .
C18 C20 1.5466(14) .
C19 H19 0.9500 .
C20 C21 1.5414(15) .
C20 C22 1.5399(17) .
C20 C23 1.5371(16) .
C21 H21A 0.9800 .
C21 H21B 0.9800 .
C21 H21C 0.9800 .
C22 H22A 0.9800 .
C22 H22B 0.9800 .
C22 H22C 0.9800 .
C23 H23A 0.9800 .
C23 H23B 0.9800 .
C23 H23C 0.9800 .
C24 C25 1.5465(15) .
C24 C26 1.5390(15) .
C24 C27 1.5420(17) .
C25 H25A 0.9800 .
C25 H25B 0.9800 .
C25 H25C 0.9800 .
C26 H26A 0.9800 .
C26 H26B 0.9800 .
C26 H26C 0.9800 .
C27 H27A 0.9800 .
C27 H27B 0.9800 .
C27 H27C 0.9800 .
